data_7213703
loop_
_publ_author_name
'Wang, Ji-Liang'
'Xu, Jia-Su'
'Wang, Dong-Yun'
'Wang, Hui'
'Li, Zhan-Ting'
'Zhang, Dan-Wei'

_publ_section_title
;
 Anti-parallel sheet structures of side-chain-free \g-, \d-, and
 \e-dipeptides stabilized by benzene--pentafluorobenzene stacking
;
_journal_issue 10
_journal_name_full CrystEngComm
_journal_page_first 2078
_journal_paper_doi 10.1039/c3ce42060d
_journal_volume 16
_journal_year 2014
_chemical_formula_sum 'C13 H11 N O'
_chemical_formula_weight 197.23
_chemical_name_systematic
; 
 ? 
;
_space_group_IT_number 2
_symmetry_cell_setting triclinic
_symmetry_space_group_name_Hall '-P 1'
_symmetry_space_group_name_H-M 'P -1'
_atom_sites_solution_hydrogens geom
_atom_sites_solution_primary direct
_atom_sites_solution_secondary difmap
_audit_creation_method SHELXL-97
_cell_angle_alpha 73.23(2)
_cell_angle_beta 79.202(19)
_cell_angle_gamma 89.85(2)
_cell_formula_units_Z 2
_cell_length_a 5.352(6)
_cell_length_b 7.971(8)
_cell_length_c 12.471(13)
_cell_measurement_reflns_used 863
_cell_measurement_temperature 293(2)
_cell_measurement_theta_max 51.794
_cell_measurement_theta_min 6.958
_cell_volume 499.6(9)
_computing_cell_refinement 'Bruker SMART'
_computing_data_collection 'Bruker SMART'
_computing_data_reduction 'Bruker SHELXTL'
_computing_molecular_graphics 'Bruker SHELXTL'
_computing_publication_material 'Bruker SHELXTL'
_computing_structure_refinement 'SHELXL-97 (Sheldrick, 1997)'
_computing_structure_solution 'SHELXS-97 (Sheldrick, 1990)'
_diffrn_ambient_temperature 293(2)
_diffrn_measured_fraction_theta_full 0.987
_diffrn_measured_fraction_theta_max 0.987
_diffrn_measurement_device_type 'CCD area detector'
_diffrn_measurement_method 'phi and omega scans'
_diffrn_radiation_monochromator graphite
_diffrn_radiation_source 'fine-focus sealed tube'
_diffrn_radiation_type MoK\a
_diffrn_radiation_wavelength 0.71073
_diffrn_reflns_av_R_equivalents 0.0000
_diffrn_reflns_av_sigmaI/netI 0.0619
_diffrn_reflns_limit_h_max 6
_diffrn_reflns_limit_h_min -6
_diffrn_reflns_limit_k_max 9
_diffrn_reflns_limit_k_min -9
_diffrn_reflns_limit_l_max 15
_diffrn_reflns_limit_l_min 0
_diffrn_reflns_number 1847
_diffrn_reflns_theta_full 25.50
_diffrn_reflns_theta_max 25.50
_diffrn_reflns_theta_min 2.73
_exptl_absorpt_coefficient_mu 0.083
_exptl_absorpt_correction_T_max 1.0000
_exptl_absorpt_correction_T_min 0.11032
_exptl_absorpt_correction_type empirical
_exptl_absorpt_process_details sadabs
_exptl_crystal_colour colorless
_exptl_crystal_density_diffrn 1.311
_exptl_crystal_density_method 'not measured'
_exptl_crystal_description prismatic
_exptl_crystal_F_000 208
_exptl_crystal_size_max 0.245
_exptl_crystal_size_mid 0.211
_exptl_crystal_size_min 0.147
_refine_diff_density_max 0.447
_refine_diff_density_min -0.331
_refine_diff_density_rms 0.066
_refine_ls_extinction_method none
_refine_ls_goodness_of_fit_ref 0.960
_refine_ls_hydrogen_treatment mixed
_refine_ls_matrix_type full
_refine_ls_number_parameters 141
_refine_ls_number_reflns 1849
_refine_ls_number_restraints 2
_refine_ls_restrained_S_all 0.963
_refine_ls_R_factor_all 0.0840
_refine_ls_R_factor_gt 0.0646
_refine_ls_shift/su_max 0.000
_refine_ls_shift/su_mean 0.000
_refine_ls_structure_factor_coef Fsqd
_refine_ls_weighting_details 'calc w=1/[\s^2^(Fo^2^)+(0.1227P)^2^+0.0000P] where P=(Fo^2^+2Fc^2^)/3'
_refine_ls_weighting_scheme calc
_refine_ls_wR_factor_gt 0.1770
_refine_ls_wR_factor_ref 0.1886
_reflns_number_gt 1254
_reflns_number_total 1847
_reflns_threshold_expression >2sigma(I)
_cod_data_source_file c3ce42060d.txt
_cod_data_source_block cd212428
_cod_depositor_comments
;
The following automatic conversions were performed:

'_symmetry_cell_setting' value 'Triclinic' changed to 'triclinic'
according to
/usr/data/users/saulius/automatic-downloads/current/RSC/lib/dictionaries/cif_core.dic
dictionary named 'cif_core.dic' version 2.4.2 from 2011-04-26.

Automatic conversion script
Id: cif_fix_values 2281 2013-09-26 08:29:07Z andrius 
;
_cod_original_sg_symbol_H-M P-1
_cod_database_code 7213703

loop_
_symmetry_equiv_pos_as_xyz
'x, y, z'
'-x, -y, -z'

loop_
_atom_site_label
_atom_site_type_symbol
_atom_site_fract_x
_atom_site_fract_y
_atom_site_fract_z
_atom_site_U_iso_or_equiv
_atom_site_adp_type
_atom_site_occupancy
_atom_site_symmetry_multiplicity
_atom_site_calc_flag
_atom_site_refinement_flags
N1 N 0.3127(4) 0.2518(3) 0.46428(19) 0.0435(6) Uani 1 1 d D
O1 O -0.1191(3) 0.2439(3) 0.50066(15) 0.0560(7) Uani 1 1 d U
C1 C 0.0833(5) 0.2459(4) 0.5335(2) 0.0421(7) Uani 1 1 d U
C2 C 0.0942(5) 0.2387(3) 0.65440(19) 0.0364(6) Uani 1 1 d .
C3 C -0.1088(5) 0.1521(3) 0.7387(2) 0.0413(7) Uani 1 1 d .
H3 H -0.2402 0.0977 0.7194 0.050 Uiso 1 1 calc R
C4 C -0.1170(5) 0.1462(4) 0.8508(2) 0.0440(7) Uani 1 1 d .
H4 H -0.2534 0.0865 0.9067 0.053 Uiso 1 1 calc R
C5 C 0.0731(5) 0.2272(4) 0.8813(2) 0.0435(7) Uani 1 1 d .
H5 H 0.0649 0.2229 0.9572 0.052 Uiso 1 1 calc R
C6 C 0.2769(5) 0.3154(4) 0.7983(2) 0.0452(7) Uani 1 1 d .
H6 H 0.4055 0.3715 0.8182 0.054 Uiso 1 1 calc R
C7 C 0.2886(5) 0.3196(3) 0.6856(2) 0.0417(7) Uani 1 1 d .
H7 H 0.4273 0.3770 0.6301 0.050 Uiso 1 1 calc R
C8 C 0.3526(5) 0.2580(3) 0.34684(19) 0.0365(6) Uani 1 1 d .
C9 C 0.5661(5) 0.1828(4) 0.3051(2) 0.0422(7) Uani 1 1 d .
H9 H 0.6712 0.1253 0.3540 0.051 Uiso 1 1 calc R
C10 C 0.6251(5) 0.1920(4) 0.1911(2) 0.0443(7) Uani 1 1 d .
H10 H 0.7696 0.1403 0.1639 0.053 Uiso 1 1 calc R
C11 C 0.4724(5) 0.2770(4) 0.1171(2) 0.0435(7) Uani 1 1 d .
H11 H 0.5137 0.2827 0.0402 0.052 Uiso 1 1 calc R
C12 C 0.2589(5) 0.3531(3) 0.1576(2) 0.0420(7) Uani 1 1 d .
H12 H 0.1554 0.4105 0.1078 0.050 Uiso 1 1 calc R
C13 C 0.1963(5) 0.3450(3) 0.27228(19) 0.0409(7) Uani 1 1 d .
H13 H 0.0517 0.3970 0.2993 0.049 Uiso 1 1 calc R
H1 H 0.428(6) 0.246(5) 0.505(3) 0.109(16) Uiso 1 1 d D

loop_
_atom_site_aniso_label
_atom_site_aniso_U_11
_atom_site_aniso_U_22
_atom_site_aniso_U_33
_atom_site_aniso_U_23
_atom_site_aniso_U_13
_atom_site_aniso_U_12
N1 0.0421(13) 0.0556(16) 0.0341(12) -0.0156(11) -0.0068(9) 0.0042(10)
O1 0.0324(10) 0.1021(18) 0.0346(10) -0.0223(10) -0.0057(7) -0.0014(10)
C1 0.0372(13) 0.0454(17) 0.0433(15) -0.0132(12) -0.0065(10) 0.0001(12)
C2 0.0411(14) 0.0363(15) 0.0310(13) -0.0100(11) -0.0049(10) 0.0079(11)
C3 0.0419(14) 0.0462(17) 0.0362(14) -0.0123(12) -0.0081(11) -0.0006(12)
C4 0.0432(14) 0.0492(17) 0.0333(14) -0.0091(12) 0.0031(11) 0.0024(12)
C5 0.0524(15) 0.0514(18) 0.0293(13) -0.0155(12) -0.0083(11) 0.0129(13)
C6 0.0438(14) 0.0491(18) 0.0482(16) -0.0202(13) -0.0127(12) 0.0023(12)
C7 0.0386(14) 0.0446(17) 0.0375(14) -0.0105(12) 0.0011(11) -0.0005(12)
C8 0.0445(14) 0.0367(15) 0.0274(12) -0.0094(10) -0.0048(10) -0.0040(11)
C9 0.0433(14) 0.0437(17) 0.0425(15) -0.0145(12) -0.0124(11) 0.0028(12)
C10 0.0399(14) 0.0514(18) 0.0436(15) -0.0215(13) -0.0008(11) 0.0026(12)
C11 0.0483(15) 0.0528(18) 0.0300(13) -0.0175(12) -0.0005(11) -0.0062(13)
C12 0.0447(14) 0.0468(17) 0.0341(14) -0.0091(11) -0.0108(11) -0.0009(12)
C13 0.0396(13) 0.0467(17) 0.0352(14) -0.0134(12) -0.0021(11) 0.0046(12)

loop_
_atom_type_symbol
_atom_type_description
_atom_type_scat_dispersion_real
_atom_type_scat_dispersion_imag
_atom_type_scat_source
C C 0.0033 0.0016 'International Tables Vol C Tables 4.2.6.8 and 6.1.1.4'
H H 0.0000 0.0000 'International Tables Vol C Tables 4.2.6.8 and 6.1.1.4'
N N 0.0061 0.0033 'International Tables Vol C Tables 4.2.6.8 and 6.1.1.4'
O O 0.0106 0.0060 'International Tables Vol C Tables 4.2.6.8 and 6.1.1.4'

loop_
_geom_angle_atom_site_label_1
_geom_angle_atom_site_label_2
_geom_angle_atom_site_label_3
_geom_angle
C1 N1 C8 125.6(2)
C1 N1 H1 108(2)
C8 N1 H1 127(2)
O1 C1 N1 122.7(3)
O1 C1 C2 122.3(2)
N1 C1 C2 115.0(2)
C3 C2 C7 118.6(2)
C3 C2 C1 117.1(2)
C7 C2 C1 124.2(2)
C4 C3 C2 120.4(2)
C4 C3 H3 119.8
C2 C3 H3 119.8
C5 C4 C3 121.0(2)
C5 C4 H4 119.5
C3 C4 H4 119.5
C4 C5 C6 119.6(2)
C4 C5 H5 120.2
C6 C5 H5 120.2
C5 C6 C7 119.8(3)
C5 C6 H6 120.1
C7 C6 H6 120.1
C6 C7 C2 120.6(2)
C6 C7 H7 119.7
C2 C7 H7 119.7
C9 C8 C13 119.4(2)
C9 C8 N1 117.0(2)
C13 C8 N1 123.5(2)
C8 C9 C10 120.3(2)
C8 C9 H9 119.8
C10 C9 H9 119.8
C9 C10 C11 120.8(2)
C9 C10 H10 119.6
C11 C10 H10 119.6
C12 C11 C10 119.5(2)
C12 C11 H11 120.3
C10 C11 H11 120.3
C11 C12 C13 120.5(2)
C11 C12 H12 119.7
C13 C12 H12 119.7
C12 C13 C8 119.4(2)
C12 C13 H13 120.3
C8 C13 H13 120.3

loop_
_geom_bond_atom_site_label_1
_geom_bond_atom_site_label_2
_geom_bond_distance
N1 C1 1.354(3)
N1 C8 1.426(3)
N1 H1 0.857(19)
O1 C1 1.229(3)
C1 C2 1.505(4)
C2 C3 1.385(4)
C2 C7 1.397(4)
C3 C4 1.378(3)
C3 H3 0.9300
C4 C5 1.373(4)
C4 H4 0.9300
C5 C6 1.384(4)
C5 H5 0.9300
C6 C7 1.386(3)
C6 H6 0.9300
C7 H7 0.9300
C8 C9 1.374(4)
C8 C13 1.401(4)
C9 C10 1.377(3)
C9 H9 0.9300
C10 C11 1.378(4)
C10 H10 0.9300
C11 C12 1.373(4)
C11 H11 0.9300
C12 C13 1.389(3)
C12 H12 0.9300
C13 H13 0.9300

loop_
_geom_hbond_atom_site_label_D
_geom_hbond_atom_site_label_H
_geom_hbond_atom_site_label_A
_geom_hbond_distance_DH
_geom_hbond_distance_HA
_geom_hbond_distance_DA
_geom_hbond_angle_DHA
_geom_hbond_site_symmetry_A
N1 H1 O1 0.857(19) 2.42(3) 3.155(4) 145(3) 1_655

loop_
_geom_torsion_atom_site_label_1
_geom_torsion_atom_site_label_2
_geom_torsion_atom_site_label_3
_geom_torsion_atom_site_label_4
_geom_torsion
C8 N1 C1 O1 0.6(4)
C8 N1 C1 C2 179.5(2)
O1 C1 C2 C3 28.9(4)
N1 C1 C2 C3 -150.0(3)
O1 C1 C2 C7 -148.1(3)
N1 C1 C2 C7 32.9(4)
C7 C2 C3 C4 -0.2(4)
C1 C2 C3 C4 -177.4(2)
C2 C3 C4 C5 0.8(4)
C3 C4 C5 C6 -0.4(4)
C4 C5 C6 C7 -0.6(4)
C5 C6 C7 C2 1.2(4)
C3 C2 C7 C6 -0.8(4)
C1 C2 C7 C6 176.2(2)
C1 N1 C8 C9 -150.0(3)
C1 N1 C8 C13 34.1(4)
C13 C8 C9 C10 -0.4(4)
N1 C8 C9 C10 -176.4(2)
C8 C9 C10 C11 0.2(4)
C9 C10 C11 C12 -0.1(4)
C10 C11 C12 C13 0.0(4)
C11 C12 C13 C8 -0.1(4)
C9 C8 C13 C12 0.3(4)
N1 C8 C13 C12 176.1(2)
